data_7202448
loop_
_publ_author_name
'Baisch, Ulrich'
'Rubini, Katia'
'Braga, Dario'

_publ_section_title
;
 Remarkable structural similarities between organic co-crystals and a
 metal--organic coordination network---insights into hydrogen bonded
 aliphatic ammonium chlorides
;
_journal_issue 12
_journal_name_full CrystEngComm
_journal_page_first 1939
_journal_paper_doi 10.1039/b812892h
_journal_volume 10
_journal_year 2008
_chemical_formula_moiety 'C4 H12 N2, H2 O, 2(Cl)'
_chemical_formula_sum 'C4 H14 Cl2 N2 O'
_chemical_formula_weight 177.07
_chemical_name_common
;
piperazinium dichloride monohydrate
;
_chemical_name_systematic
;
piperazinium dichloride monohydrate
;
_space_group_IT_number 15
_symmetry_cell_setting monoclinic
_symmetry_space_group_name_Hall '-C 2yc'
_symmetry_space_group_name_H-M 'C 1 2/c 1'
_atom_sites_solution_hydrogens geom
_atom_sites_solution_primary direct
_atom_sites_solution_secondary difmap
_audit_creation_method SHELXL-97
_cell_angle_alpha 90.00
_cell_angle_beta 107.553(3)
_cell_angle_gamma 90.00
_cell_formula_units_Z 4
_cell_length_a 10.1916(3)
_cell_length_b 6.3108(2)
_cell_length_c 13.4929(4)
_cell_measurement_reflns_used 4590
_cell_measurement_temperature 296(2)
_cell_measurement_theta_max 29.3412
_cell_measurement_theta_min 3.1489
_cell_volume 827.42(5)
_computing_cell_refinement
;
CrysAlis RED, Oxford Diffraction Ltd.,
Version 1.171.32.15 (release 10-01-2008 CrysAlis171 .NET)
(compiled Jan 10 2008,16:37:18)
;
_computing_data_collection
;
CrysAlis CCD, Oxford Diffraction Ltd.,
Version 1.171.32.15 (release 10-01-2008 CrysAlis171 .NET)
(compiled Jan 10 2008,16:37:18)
;
_computing_data_reduction
;
CrysAlis RED, Oxford Diffraction Ltd.,
Version 1.171.32.15 (release 10-01-2008 CrysAlis171 .NET)
(compiled Jan 10 2008,16:37:18)
;
_computing_molecular_graphics ORTEP
_computing_publication_material 'SHELXL-97 (Sheldrick, 1997)'
_computing_structure_refinement 'SHELXL-97 (Sheldrick, 1997)'
_computing_structure_solution 'SHELXS-97 (Sheldrick, 1990)'
_diffrn_detector_area_resol_mean 16.1340
_diffrn_measured_fraction_theta_full 1.000
_diffrn_measured_fraction_theta_max 0.914
_diffrn_measurement_details
;
1 omega -43.00 9.00 1.0000 75.0000
omega____ theta____ kappa____ phi______ omega'___ theta'___ frames
- -17.5173 0.0000 330.0000 0.0000 0.0000 52

2 omega -89.00 -39.00 1.0000 75.0000
omega____ theta____ kappa____ phi______ omega'___ theta'___ frames
- -17.5173 -45.0000 30.0000 0.0000 0.0000 50

3 omega 5.00 51.00 1.0000 75.0000
omega____ theta____ kappa____ phi______ omega'___ theta'___ frames
- -17.5173 0.0000 240.0000 0.0000 0.0000 46

4 omega -43.00 6.00 1.0000 75.0000
omega____ theta____ kappa____ phi______ omega'___ theta'___ frames
- -17.5173 -45.0000 210.0000 0.0000 0.0000 49

5 omega -89.00 6.00 1.0000 75.0000
omega____ theta____ kappa____ phi______ omega'___ theta'___ frames
- -17.5173 -45.0000 120.0000 0.0000 0.0000 95

6 omega -39.00 13.00 1.0000 75.0000
omega____ theta____ kappa____ phi______ omega'___ theta'___ frames
- -17.5173 -77.0000 150.0000 0.0000 0.0000 52

7 omega 5.00 55.00 1.0000 75.0000
omega____ theta____ kappa____ phi______ omega'___ theta'___ frames
- -17.5173 0.0000 180.0000 0.0000 0.0000 50

8 omega -43.00 6.00 1.0000 75.0000
omega____ theta____ kappa____ phi______ omega'___ theta'___ frames
- -17.5173 -45.0000 270.0000 0.0000 0.0000 49

9 omega 5.00 54.00 1.0000 75.0000
omega____ theta____ kappa____ phi______ omega'___ theta'___ frames
- -17.5173 45.0000 0.0000 0.0000 0.0000 49

10 omega -48.00 4.00 1.0000 75.0000
omega____ theta____ kappa____ phi______ omega'___ theta'___ frames
- -17.5173 77.0000 210.0000 0.0000 0.0000 52

11 omega 5.00 54.00 1.0000 75.0000
omega____ theta____ kappa____ phi______ omega'___ theta'___ frames
- -17.5173 45.0000 60.0000 0.0000 0.0000 49

12 omega -48.00 5.00 1.0000 75.0000
omega____ theta____ kappa____ phi______ omega'___ theta'___ frames
- -17.5173 77.0000 120.0000 0.0000 0.0000 53

13 omega -84.00 -43.00 1.0000 75.0000
omega____ theta____ kappa____ phi______ omega'___ theta'___ frames
- -17.5173 -45.0000 240.0000 0.0000 0.0000 41

14 omega 38.00 79.00 1.0000 75.0000
omega____ theta____ kappa____ phi______ omega'___ theta'___ frames
- 19.1580 -129.0000 86.0000 0.0000 0.0000 41

15 omega 38.00 78.00 1.0000 75.0000
omega____ theta____ kappa____ phi______ omega'___ theta'___ frames
- 19.1580 -129.0000 357.0000 0.0000 0.0000 40

16 omega -51.00 -17.00 1.0000 75.0000
omega____ theta____ kappa____ phi______ omega'___ theta'___ frames
- 19.1580 -77.0000 180.0000 0.0000 0.0000 34

17 omega -6.00 43.00 1.0000 75.0000
omega____ theta____ kappa____ phi______ omega'___ theta'___ frames
- 19.1580 -45.0000 240.0000 0.0000 0.0000 49

18 omega -11.00 41.00 1.0000 75.0000
omega____ theta____ kappa____ phi______ omega'___ theta'___ frames
- 19.1580 77.0000 30.0000 0.0000 0.0000 52

19 omega 14.00 60.00 1.0000 75.0000
omega____ theta____ kappa____ phi______ omega'___ theta'___ frames
- 19.1580 -96.0000 36.0000 0.0000 0.0000 46

20 omega 6.00 48.00 1.0000 75.0000
omega____ theta____ kappa____ phi______ omega'___ theta'___ frames
- 19.1580 -87.0000 101.0000 0.0000 0.0000 42

21 omega 20.00 64.00 1.0000 75.0000
omega____ theta____ kappa____ phi______ omega'___ theta'___ frames
- 19.1580 -104.0000 237.0000 0.0000 0.0000 44

22 omega -51.00 37.00 1.0000 75.0000
omega____ theta____ kappa____ phi______ omega'___ theta'___ frames
- 19.1580 -77.0000 300.0000 0.0000 0.0000 88

23 omega 13.00 38.00 1.0000 75.0000
omega____ theta____ kappa____ phi______ omega'___ theta'___ frames
- 19.1580 77.0000 90.0000 0.0000 0.0000 25

;
_diffrn_measurement_device '95mm CCD camera (sapphire) on \k-goniostat'
_diffrn_measurement_device_type xcalibur
_diffrn_measurement_method 'omega scan'
_diffrn_orient_matrix_UB_11 -0.0114045098
_diffrn_orient_matrix_UB_12 -0.0476975938
_diffrn_orient_matrix_UB_13 0.0442112230
_diffrn_orient_matrix_UB_21 -0.0592250400
_diffrn_orient_matrix_UB_22 0.0638485545
_diffrn_orient_matrix_UB_23 -0.0068199775
_diffrn_orient_matrix_UB_31 -0.0408613331
_diffrn_orient_matrix_UB_32 -0.0791183565
_diffrn_orient_matrix_UB_33 -0.0320767880
_diffrn_radiation_monochromator graphite
_diffrn_radiation_source 'Enhance (Mo) X-ray Source'
_diffrn_radiation_type 'Mo K\a'
_diffrn_radiation_wavelength 0.7107
_diffrn_reflns_av_R_equivalents 0.0422
_diffrn_reflns_av_sigmaI/netI 0.0265
_diffrn_reflns_limit_h_max 13
_diffrn_reflns_limit_h_min -13
_diffrn_reflns_limit_k_max 8
_diffrn_reflns_limit_k_min -8
_diffrn_reflns_limit_l_max 18
_diffrn_reflns_limit_l_min -18
_diffrn_reflns_number 9549
_diffrn_reflns_theta_full 25.00
_diffrn_reflns_theta_max 29.47
_diffrn_reflns_theta_min 3.17
_exptl_absorpt_coefficient_mu 0.711
_exptl_absorpt_correction_T_max 0.973
_exptl_absorpt_correction_T_min 0.862
_exptl_absorpt_correction_type analytical
_exptl_absorpt_process_details
;
CrysAlis RED, Oxford Diffraction Ltd.,
Version 1.171.32.15 (release 10-01-2008 CrysAlis171 .NET)
(compiled Jan 10 2008,16:37:18)
Analytical numeric absorption correction using a multifaceted crystal
model based on expressions derived by R.C. Clark & J.S. Reid.
(Clark, R. C. & Reid, J. S. (1995). Acta Cryst. A51, 887-897)
;
_exptl_crystal_colour colourless
_exptl_crystal_density_diffrn 1.421
_exptl_crystal_density_method 'not measured'
_exptl_crystal_description plate
_exptl_crystal_F_000 376
_exptl_crystal_size_max 0.3074
_exptl_crystal_size_mid 0.2099
_exptl_crystal_size_min 0.0414
_refine_diff_density_max 0.336
_refine_diff_density_min -0.217
_refine_diff_density_rms 0.048
_refine_ls_extinction_method none
_refine_ls_goodness_of_fit_ref 1.085
_refine_ls_hydrogen_treatment mixed
_refine_ls_matrix_type full
_refine_ls_number_parameters 69
_refine_ls_number_reflns 1052
_refine_ls_number_restraints 0
_refine_ls_restrained_S_all 1.085
_refine_ls_R_factor_all 0.0498
_refine_ls_R_factor_gt 0.0296
_refine_ls_shift/su_max 0.000
_refine_ls_shift/su_mean 0.000
_refine_ls_structure_factor_coef Fsqd
_refine_ls_weighting_details 'calc w=1/[\s^2^(Fo^2^)+(0.0514P)^2^+0.0000P] where P=(Fo^2^+2Fc^2^)/3'
_refine_ls_weighting_scheme calc
_refine_ls_wR_factor_gt 0.0815
_refine_ls_wR_factor_ref 0.0860
_reflns_number_gt 787
_reflns_number_total 1052
_reflns_threshold_expression >2sigma(I)
_cod_data_source_file b812892h.txt
_cod_data_source_block 043n_070308_5
_cod_original_sg_symbol_H-M 'C 2/c'
_cod_database_code 7202448

loop_
_symmetry_equiv_pos_as_xyz
'x, y, z'
'-x, y, -z+1/2'
'x+1/2, y+1/2, z'
'-x+1/2, y+1/2, -z+1/2'
'-x, -y, -z'
'x, -y, z-1/2'
'-x+1/2, -y+1/2, -z'
'x+1/2, -y+1/2, z-1/2'

loop_
_atom_site_label
_atom_site_type_symbol
_atom_site_fract_x
_atom_site_fract_y
_atom_site_fract_z
_atom_site_U_iso_or_equiv
_atom_site_adp_type
_atom_site_occupancy
_atom_site_symmetry_multiplicity
_atom_site_calc_flag
_atom_site_refinement_flags
_atom_site_disorder_assembly
_atom_site_disorder_group
Cl1 Cl 0.79893(4) 0.09521(7) 0.66353(3) 0.04130(18) Uani 1 1 d . . .
N1 N 0.55067(15) 0.4117(2) 0.60227(10) 0.0310(3) Uani 1 1 d . . .
C1 C 0.62655(17) 0.5834(3) 0.56830(13) 0.0332(4) Uani 1 1 d . . .
C2 C 0.52860(17) 0.7184(3) 0.48735(13) 0.0340(4) Uani 1 1 d . . .
O1 O 1.0000 0.5439(4) 0.7500 0.0724(7) Uani 1 2 d S . .
H1A H 0.6932(19) 0.512(3) 0.5409(14) 0.037(5) Uiso 1 1 d . . .
H1B H 0.671(2) 0.670(3) 0.6315(15) 0.047(5) Uiso 1 1 d . . .
H2A H 0.461(2) 0.785(3) 0.5165(14) 0.040(5) Uiso 1 1 d . . .
H2B H 0.579(2) 0.838(3) 0.4653(15) 0.043(5) Uiso 1 1 d . . .
H1N H 0.496(2) 0.465(3) 0.6395(15) 0.042(5) Uiso 1 1 d . . .
H2N H 0.610(2) 0.329(4) 0.6475(15) 0.052(6) Uiso 1 1 d . . .
H1O H 1.064(2) 0.455(4) 0.7484(19) 0.063 Uiso 1 1 d . . .

loop_
_atom_site_aniso_label
_atom_site_aniso_U_11
_atom_site_aniso_U_22
_atom_site_aniso_U_33
_atom_site_aniso_U_23
_atom_site_aniso_U_13
_atom_site_aniso_U_12
Cl1 0.0371(3) 0.0517(3) 0.0342(3) 0.00147(18) 0.00949(17) 0.01658(19)
N1 0.0277(6) 0.0364(7) 0.0281(7) 0.0019(6) 0.0071(5) 0.0039(6)
C1 0.0264(7) 0.0383(9) 0.0323(8) -0.0044(7) 0.0050(6) -0.0039(7)
C2 0.0353(8) 0.0266(8) 0.0405(9) -0.0025(7) 0.0120(7) -0.0019(7)
O1 0.0549(14) 0.0557(14) 0.112(2) 0.000 0.0333(15) 0.000

loop_
_atom_type_symbol
_atom_type_description
_atom_type_scat_dispersion_real
_atom_type_scat_dispersion_imag
_atom_type_scat_source
C C 0.0033 0.0016 'International Tables Vol C Tables 4.2.6.8 and 6.1.1.4'
H H 0.0000 0.0000 'International Tables Vol C Tables 4.2.6.8 and 6.1.1.4'
O O 0.0106 0.0060 'International Tables Vol C Tables 4.2.6.8 and 6.1.1.4'
N N 0.0061 0.0033 'International Tables Vol C Tables 4.2.6.8 and 6.1.1.4'
Cl Cl 0.1484 0.1585 'International Tables Vol C Tables 4.2.6.8 and 6.1.1.4'

loop_
_geom_angle_atom_site_label_1
_geom_angle_atom_site_label_2
_geom_angle_atom_site_label_3
_geom_angle
_geom_angle_site_symmetry_1
_geom_angle_site_symmetry_3
_geom_angle_publ_flag
C1 N1 C2 111.05(13) . 5_666 ?
C1 N1 H1N 111.1(13) . . ?
C2 N1 H1N 112.3(12) 5_666 . ?
C1 N1 H2N 109.6(14) . . ?
C2 N1 H2N 109.0(14) 5_666 . ?
H1N N1 H2N 103.6(17) . . ?
N1 C1 C2 110.20(13) . . ?
N1 C1 H1A 105.4(11) . . ?
C2 C1 H1A 111.9(11) . . ?
N1 C1 H1B 106.4(12) . . ?
C2 C1 H1B 109.9(12) . . ?
H1A C1 H1B 112.8(15) . . ?
N1 C2 C1 110.98(13) 5_666 . ?
N1 C2 H2A 106.8(11) 5_666 . ?
C1 C2 H2A 110.0(11) . . ?
N1 C2 H2B 112.0(11) 5_666 . ?
C1 C2 H2B 110.8(11) . . ?
H2A C2 H2B 106.1(15) . . ?

loop_
_geom_bond_atom_site_label_1
_geom_bond_atom_site_label_2
_geom_bond_distance
_geom_bond_site_symmetry_2
_geom_bond_publ_flag
N1 C1 1.482(2) . ?
N1 C2 1.483(2) 5_666 ?
N1 H1N 0.91(2) . ?
N1 H2N 0.89(2) . ?
C1 C2 1.503(2) . ?
C1 H1A 0.976(19) . ?
C1 H1B 1.00(2) . ?
C2 N1 1.483(2) 5_666 ?
C2 H2A 0.98(2) . ?
C2 H2B 1.01(2) . ?
O1 H1O 0.86(2) . ?
